data_4131969
loop_
_publ_author_name
'Karak, Suvendu'
'Kumar, Sushil'
'Pachfule, Pradip'
'Banerjee, Rahul'

_publ_section_title
;
 Porosity Prediction through Hydrogen Bonding in Covalent Organic
 Frameworks.
;
_journal_issue 15
_journal_name_full 'Journal of the American Chemical Society'
_journal_page_first 5138
_journal_page_last 5145
_journal_paper_doi 10.1021/jacs.7b13558
_journal_volume 140
_journal_year 2018
_chemical_formula_moiety '2(C6 H4 N O5 S), C4 H9 N5'
_chemical_formula_sum 'C16 H17 N7 O10 S2'
_chemical_formula_weight 531.48
_space_group_crystal_system triclinic
_space_group_IT_number 2
_space_group_name_Hall '-P 1'
_space_group_name_H-M_alt 'P -1'
_atom_sites_solution_hydrogens mixed
_audit_creation_method SHELXL-2016/6
_cell_angle_alpha 68.866(7)
_cell_angle_beta 83.563(5)
_cell_angle_gamma 82.184(6)
_cell_formula_units_Z 2
_cell_length_a 7.7154(5)
_cell_length_b 11.5739(10)
_cell_length_c 12.5866(7)
_cell_measurement_reflns_used 3648
_cell_measurement_temperature 293(2)
_cell_measurement_theta_max 25.00
_cell_measurement_theta_min 3.00
_cell_volume 1036.19(14)
_computing_structure_refinement 'SHELXL-2016/6 (Sheldrick, 2016)'
_diffrn_ambient_temperature 293(2)
_diffrn_measured_fraction_theta_full 0.998
_diffrn_measured_fraction_theta_max 0.998
_diffrn_measurement_device_type 'Supernova (Mo) X-ray source'
_diffrn_measurement_method '\w scans'
_diffrn_radiation_type MoK\a
_diffrn_radiation_wavelength 0.71073
_diffrn_reflns_av_R_equivalents 0.0280
_diffrn_reflns_av_unetI/netI 0.0362
_diffrn_reflns_Laue_measured_fraction_full 0.998
_diffrn_reflns_Laue_measured_fraction_max 0.998
_diffrn_reflns_limit_h_max 8
_diffrn_reflns_limit_h_min -9
_diffrn_reflns_limit_k_max 13
_diffrn_reflns_limit_k_min -11
_diffrn_reflns_limit_l_max 14
_diffrn_reflns_limit_l_min -12
_diffrn_reflns_number 6452
_diffrn_reflns_point_group_measured_fraction_full 0.998
_diffrn_reflns_point_group_measured_fraction_max 0.998
_diffrn_reflns_theta_full 25.000
_diffrn_reflns_theta_max 25.000
_diffrn_reflns_theta_min 2.990
_diffrn_source 'fine focus sealed tube'
_exptl_absorpt_coefficient_mu 0.332
_exptl_absorpt_correction_T_max 0.942
_exptl_absorpt_correction_T_min 0.926
_exptl_absorpt_correction_type multi-scan
_exptl_absorpt_process_details Crysalispro
_exptl_crystal_colour colorless
_exptl_crystal_density_diffrn 1.703
_exptl_crystal_description block
_exptl_crystal_F_000 548
_exptl_crystal_size_max 0.230
_exptl_crystal_size_mid 0.200
_exptl_crystal_size_min 0.180
_refine_diff_density_max 0.336
_refine_diff_density_min -0.429
_refine_diff_density_rms 0.067
_refine_ls_extinction_method none
_refine_ls_goodness_of_fit_ref 1.035
_refine_ls_hydrogen_treatment mixed
_refine_ls_matrix_type full
_refine_ls_number_parameters 348
_refine_ls_number_reflns 3648
_refine_ls_number_restraints 0
_refine_ls_restrained_S_all 1.035
_refine_ls_R_factor_all 0.0513
_refine_ls_R_factor_gt 0.0464
_refine_ls_shift/su_max 0.001
_refine_ls_shift/su_mean 0.000
_refine_ls_structure_factor_coef Fsqd
_refine_ls_weighting_details 'w=1/[\s^2^(Fo^2^)+(0.0652P)^2^+0.5496P] where P=(Fo^2^+2Fc^2^)/3'
_refine_ls_weighting_scheme calc
_refine_ls_wR_factor_gt 0.1213
_refine_ls_wR_factor_ref 0.1260
_reflns_Friedel_coverage 0.000
_reflns_number_gt 3200
_reflns_number_total 3648
_reflns_threshold_expression 'I > 2\s(I)'
_cod_data_source_file ja7b13558_si_002.cif
_cod_data_source_block NBSA-Pym
_cod_database_code 4131969
_shelx_shelxl_version_number 2016/6
_shelx_space_group_comment
;
The symmetry employed for this shelxl refinement is uniquely defined
by the following loop, which should always be used as a source of
symmetry information in preference to the above space-group names.
They are only intended as comments.
;
_shelx_estimated_absorpt_t_min 0.928
_shelx_estimated_absorpt_t_max 0.943

loop_
_space_group_symop_operation_xyz
'x, y, z'
'-x, -y, -z'

loop_
_atom_site_label
_atom_site_type_symbol
_atom_site_fract_x
_atom_site_fract_y
_atom_site_fract_z
_atom_site_U_iso_or_equiv
_atom_site_adp_type
_atom_site_occupancy
_atom_site_site_symmetry_order
_atom_site_calc_flag
_atom_site_refinement_flags_posn
_atom_site_refinement_flags_adp
C1 C 1.1863(3) 0.0325(2) 0.56468(19) 0.0328(5) Uani 1 1 d . .
C2 C 1.1624(3) 0.1334(2) 0.4666(2) 0.0397(6) Uani 1 1 d . .
H2 H 1.102546 0.207843 0.469241 0.048 Uiso 1 1 calc R U
C3 C 1.2290(3) 0.1225(2) 0.3640(2) 0.0403(6) Uani 1 1 d . .
H3 H 1.214054 0.189856 0.296314 0.048 Uiso 1 1 calc R U
C4 C 1.3179(3) 0.0116(2) 0.36165(19) 0.0321(5) Uani 1 1 d . .
C5 C 1.3391(3) -0.0886(2) 0.4617(2) 0.0441(6) Uani 1 1 d . .
H5 H 1.398558 -0.163291 0.459465 0.053 Uiso 1 1 calc R U
C6 C 1.2730(3) -0.0793(2) 0.5651(2) 0.0432(6) Uani 1 1 d . .
H6 H 1.286719 -0.146623 0.632882 0.052 Uiso 1 1 calc R U
C7 C 1.2450(3) 0.5128(2) 0.50289(19) 0.0356(5) Uani 1 1 d . .
C8 C 1.2305(4) 0.6154(2) 0.4051(2) 0.0475(7) Uani 1 1 d . .
H8 H 1.179679 0.691858 0.408034 0.057 Uiso 1 1 calc R U
C9 C 1.2927(4) 0.6031(2) 0.3019(2) 0.0430(6) Uani 1 1 d . .
H9 H 1.283851 0.671501 0.234500 0.052 Uiso 1 1 calc R U
C10 C 1.3679(3) 0.4891(2) 0.29948(18) 0.0288(5) Uani 1 1 d . .
C11 C 1.3839(3) 0.3877(2) 0.3991(2) 0.0403(6) Uani 1 1 d . .
H11 H 1.436939 0.311524 0.396511 0.048 Uiso 1 1 calc R U
C12 C 1.3219(4) 0.3983(2) 0.5025(2) 0.0439(6) Uani 1 1 d . .
H12 H 1.331720 0.330248 0.570054 0.053 Uiso 1 1 calc R U
C13 C 1.1402(3) 0.81205(19) 0.01078(17) 0.0271(5) Uani 1 1 d . .
C14 C 0.9789(3) 0.8242(2) 0.06771(18) 0.0294(5) Uani 1 1 d . .
H14 H 0.963038 0.870484 0.115638 0.035 Uiso 1 1 calc R U
C15 C 0.8421(3) 0.76787(19) 0.05357(17) 0.0273(5) Uani 1 1 d . .
C16 C 1.0291(3) 0.68337(19) -0.07067(17) 0.0260(4) Uani 1 1 d . .
N1 N 1.1200(3) 0.0464(2) 0.67387(17) 0.0419(5) Uani 1 1 d . .
N2 N 1.1796(3) 0.5260(2) 0.61244(18) 0.0472(6) Uani 1 1 d . .
N3 N 0.6824(3) 0.7755(2) 0.10095(18) 0.0363(5) Uani 1 1 d . .
N4 N 0.8711(2) 0.69838(17) -0.01745(15) 0.0288(4) Uani 1 1 d . .
N5 N 1.0538(3) 0.6161(2) -0.13635(18) 0.0370(5) Uani 1 1 d . .
N6 N 1.1617(2) 0.73600(17) -0.05356(15) 0.0271(4) Uani 1 1 d . .
N7 N 1.2776(3) 0.8650(2) 0.01478(19) 0.0352(5) Uani 1 1 d . .
O1 O 1.0702(3) 0.1509(2) 0.67383(16) 0.0602(6) Uani 1 1 d . .
O2 O 1.1184(3) -0.0464(2) 0.75851(15) 0.0621(6) Uani 1 1 d . .
O3 O 1.4630(3) 0.1197(2) 0.16291(17) 0.0683(6) Uani 1 1 d . .
O4 O 1.2632(3) -0.0252(3) 0.1803(2) 0.0908(9) Uani 1 1 d . .
O5 O 1.5461(3) -0.0989(2) 0.25631(18) 0.0688(6) Uani 1 1 d . .
O6 O 1.1265(4) 0.6283(2) 0.61332(19) 0.0974(11) Uani 1 1 d . .
O7 O 1.1841(4) 0.4360(2) 0.69730(18) 0.0918(9) Uani 1 1 d . .
O8 O 1.4868(2) 0.58870(16) 0.08913(14) 0.0452(4) Uani 1 1 d . .
O9 O 1.2858(2) 0.43377(18) 0.13302(15) 0.0436(4) Uani 1 1 d . .
O10 O 1.5817(2) 0.37230(17) 0.19052(15) 0.0430(4) Uani 1 1 d . .
S1 S 1.40542(8) -0.00051(6) 0.22923(5) 0.0405(2) Uani 1 1 d . .
S2 S 1.43782(6) 0.46993(5) 0.16619(4) 0.02874(18) Uani 1 1 d . .
H3A H 0.612(4) 0.728(3) 0.094(2) 0.046(8) Uiso 1 1 d . .
H3B H 0.658(4) 0.814(3) 0.149(2) 0.046(8) Uiso 1 1 d . .
H4A H 0.784(3) 0.668(2) -0.033(2) 0.038(7) Uiso 1 1 d . .
H5A H 0.969(4) 0.590(3) -0.150(2) 0.041(7) Uiso 1 1 d . .
H5B H 1.160(4) 0.608(3) -0.171(3) 0.058(9) Uiso 1 1 d . .
H6A H 1.263(4) 0.717(3) -0.082(2) 0.050(8) Uiso 1 1 d . .
H7A H 1.266(3) 0.902(3) 0.058(2) 0.035(7) Uiso 1 1 d . .
H7B H 1.364(4) 0.863(2) -0.034(2) 0.039(7) Uiso 1 1 d . .

loop_
_atom_site_aniso_label
_atom_site_aniso_U_11
_atom_site_aniso_U_22
_atom_site_aniso_U_33
_atom_site_aniso_U_23
_atom_site_aniso_U_13
_atom_site_aniso_U_12
C1 0.0348(11) 0.0373(13) 0.0280(11) -0.0140(10) -0.0001(9) -0.0043(10)
C2 0.0528(14) 0.0312(12) 0.0344(12) -0.0148(10) -0.0012(10) 0.0058(11)
C3 0.0550(15) 0.0341(13) 0.0283(12) -0.0106(10) -0.0022(10) 0.0052(11)
C4 0.0325(11) 0.0367(12) 0.0321(12) -0.0186(10) 0.0008(9) -0.0046(9)
C5 0.0533(15) 0.0342(13) 0.0446(14) -0.0188(11) -0.0009(11) 0.0080(11)
C6 0.0560(15) 0.0336(13) 0.0328(13) -0.0065(10) -0.0004(11) 0.0032(11)
C7 0.0369(12) 0.0424(13) 0.0296(12) -0.0171(10) -0.0012(9) 0.0001(10)
C8 0.0658(17) 0.0368(14) 0.0379(14) -0.0175(11) -0.0065(12) 0.0163(12)
C9 0.0610(16) 0.0346(13) 0.0289(12) -0.0104(10) -0.0052(11) 0.0092(11)
C10 0.0276(10) 0.0317(12) 0.0310(11) -0.0162(10) -0.0003(8) -0.0031(9)
C11 0.0511(14) 0.0291(12) 0.0403(13) -0.0156(11) 0.0038(11) 0.0015(10)
C12 0.0605(16) 0.0323(13) 0.0329(13) -0.0072(10) 0.0017(11) -0.0010(11)
C13 0.0327(11) 0.0260(11) 0.0228(10) -0.0084(9) -0.0036(8) -0.0028(9)
C14 0.0349(11) 0.0308(11) 0.0264(11) -0.0159(9) 0.0015(9) -0.0030(9)
C15 0.0318(11) 0.0252(11) 0.0240(10) -0.0096(9) 0.0003(8) 0.0007(8)
C16 0.0287(10) 0.0241(10) 0.0248(10) -0.0091(8) -0.0020(8) 0.0000(8)
N1 0.0405(11) 0.0524(14) 0.0314(11) -0.0165(10) 0.0004(8) 0.0023(10)
N2 0.0510(13) 0.0575(15) 0.0342(12) -0.0215(11) -0.0043(9) 0.0076(11)
N3 0.0307(10) 0.0428(12) 0.0407(11) -0.0234(10) 0.0074(8) -0.0053(9)
N4 0.0258(9) 0.0322(10) 0.0337(10) -0.0184(8) 0.0011(7) -0.0041(8)
N5 0.0313(11) 0.0475(13) 0.0450(12) -0.0324(10) 0.0021(9) -0.0056(9)
N6 0.0246(9) 0.0311(10) 0.0282(9) -0.0149(8) 0.0015(7) -0.0015(7)
N7 0.0331(11) 0.0414(12) 0.0389(11) -0.0218(10) 0.0027(9) -0.0122(9)
O1 0.0807(14) 0.0587(13) 0.0425(11) -0.0282(10) 0.0043(9) 0.0114(11)
O2 0.0764(14) 0.0651(14) 0.0279(9) -0.0020(9) 0.0038(9) 0.0030(11)
O3 0.0884(15) 0.0615(13) 0.0495(12) -0.0217(10) 0.0312(11) -0.0125(12)
O4 0.0601(13) 0.181(3) 0.0787(16) -0.0981(19) 0.0102(11) -0.0355(16)
O5 0.0781(15) 0.0690(15) 0.0609(13) -0.0386(12) 0.0087(11) 0.0201(12)
O6 0.160(3) 0.0788(18) 0.0447(12) -0.0345(12) -0.0076(14) 0.0527(18)
O7 0.153(3) 0.0696(16) 0.0351(12) -0.0110(12) 0.0188(13) 0.0063(16)
O8 0.0608(11) 0.0414(10) 0.0361(9) -0.0163(8) 0.0092(8) -0.0173(8)
O9 0.0329(9) 0.0645(12) 0.0481(10) -0.0363(9) 0.0014(7) -0.0109(8)
O10 0.0369(9) 0.0507(11) 0.0452(10) -0.0260(9) 0.0031(7) 0.0037(8)
S1 0.0396(3) 0.0543(4) 0.0376(4) -0.0301(3) 0.0056(3) -0.0061(3)
S2 0.0265(3) 0.0337(3) 0.0311(3) -0.0177(2) 0.0025(2) -0.0058(2)

loop_
_atom_type_symbol
_atom_type_description
_atom_type_scat_dispersion_real
_atom_type_scat_dispersion_imag
_atom_type_scat_source
C C 0.0033 0.0016 'International Tables Vol C Tables 4.2.6.8 and 6.1.1.4'
H H 0.0000 0.0000 'International Tables Vol C Tables 4.2.6.8 and 6.1.1.4'
N N 0.0061 0.0033 'International Tables Vol C Tables 4.2.6.8 and 6.1.1.4'
O O 0.0106 0.0060 'International Tables Vol C Tables 4.2.6.8 and 6.1.1.4'
S S 0.1246 0.1234 'International Tables Vol C Tables 4.2.6.8 and 6.1.1.4'

loop_
_geom_angle_atom_site_label_1
_geom_angle_atom_site_label_2
_geom_angle_atom_site_label_3
_geom_angle
C2 C1 C6 122.8(2)
C2 C1 N1 118.1(2)
C6 C1 N1 119.0(2)
C1 C2 C3 118.6(2)
C1 C2 H2 120.7
C3 C2 H2 120.7
C4 C3 C2 119.9(2)
C4 C3 H3 120.0
C2 C3 H3 120.0
C5 C4 C3 120.1(2)
C5 C4 S1 120.39(18)
C3 C4 S1 119.48(18)
C4 C5 C6 120.6(2)
C4 C5 H5 119.7
C6 C5 H5 119.7
C1 C6 C5 117.9(2)
C1 C6 H6 121.1
C5 C6 H6 121.1
C8 C7 C12 122.5(2)
C8 C7 N2 118.8(2)
C12 C7 N2 118.8(2)
C7 C8 C9 118.8(2)
C7 C8 H8 120.6
C9 C8 H8 120.6
C10 C9 C8 119.6(2)
C10 C9 H9 120.2
C8 C9 H9 120.2
C9 C10 C11 120.6(2)
C9 C10 S2 120.08(17)
C11 C10 S2 119.30(17)
C12 C11 C10 120.4(2)
C12 C11 H11 119.8
C10 C11 H11 119.8
C7 C12 C11 118.1(2)
C7 C12 H12 121.0
C11 C12 H12 121.0
N7 C13 N6 116.6(2)
N7 C13 C14 125.2(2)
N6 C13 C14 118.19(19)
C15 C14 C13 120.0(2)
C15 C14 H14 120.0
C13 C14 H14 120.0
N3 C15 C14 125.3(2)
N3 C15 N4 116.3(2)
C14 C15 N4 118.41(19)
N5 C16 N6 120.3(2)
N5 C16 N4 120.8(2)
N6 C16 N4 118.88(19)
O2 N1 O1 123.9(2)
O2 N1 C1 118.1(2)
O1 N1 C1 118.0(2)
O7 N2 O6 122.4(2)
O7 N2 C7 119.2(2)
O6 N2 C7 118.4(2)
C15 N3 H3A 117.3(19)
C15 N3 H3B 120.3(19)
H3A N3 H3B 121(3)
C16 N4 C15 121.90(19)
C16 N4 H4A 117.6(17)
C15 N4 H4A 120.3(17)
C16 N5 H5A 118.8(19)
C16 N5 H5B 119(2)
H5A N5 H5B 122(3)
C16 N6 C13 122.38(18)
C16 N6 H6A 116(2)
C13 N6 H6A 122(2)
C13 N7 H7A 115.1(19)
C13 N7 H7B 116.4(18)
H7A N7 H7B 128(3)
O4 S1 O5 114.51(17)
O4 S1 O3 111.29(18)
O5 S1 O3 113.39(14)
O4 S1 C4 105.68(11)
O5 S1 C4 105.73(12)
O3 S1 C4 105.32(11)
O8 S2 O10 113.90(11)
O8 S2 O9 112.73(11)
O10 S2 O9 112.75(11)
O8 S2 C10 106.54(10)
O10 S2 C10 105.46(10)
O9 S2 C10 104.51(10)

loop_
_geom_bond_atom_site_label_1
_geom_bond_atom_site_label_2
_geom_bond_distance
C1 C2 1.369(3)
C1 C6 1.371(3)
C1 N1 1.469(3)
C2 C3 1.379(3)
C2 H2 0.9300
C3 C4 1.378(3)
C3 H3 0.9300
C4 C5 1.378(3)
C4 S1 1.773(2)
C5 C6 1.379(4)
C5 H5 0.9300
C6 H6 0.9300
C7 C8 1.371(3)
C7 C12 1.377(3)
C7 N2 1.468(3)
C8 C9 1.382(3)
C8 H8 0.9300
C9 C10 1.377(3)
C9 H9 0.9300
C10 C11 1.378(3)
C10 S2 1.785(2)
C11 C12 1.378(3)
C11 H11 0.9300
C12 H12 0.9300
C13 N7 1.308(3)
C13 N6 1.379(3)
C13 C14 1.381(3)
C14 C15 1.373(3)
C14 H14 0.9300
C15 N3 1.313(3)
C15 N4 1.386(3)
C16 N5 1.309(3)
C16 N6 1.333(3)
C16 N4 1.344(3)
N1 O2 1.210(3)
N1 O1 1.217(3)
N2 O7 1.193(3)
N2 O6 1.203(3)
N3 H3A 0.85(3)
N3 H3B 0.86(3)
N4 H4A 0.87(3)
N5 H5A 0.82(3)
N5 H5B 0.89(3)
N6 H6A 0.86(3)
N7 H7A 0.80(3)
N7 H7B 0.86(3)
O3 S1 1.441(2)
O4 S1 1.424(2)
O5 S1 1.434(2)
O8 S2 1.4389(18)
O9 S2 1.4473(17)
O10 S2 1.4453(17)

loop_
_geom_torsion_atom_site_label_1
_geom_torsion_atom_site_label_2
_geom_torsion_atom_site_label_3
_geom_torsion_atom_site_label_4
_geom_torsion
C6 C1 C2 C3 -0.3(4)
N1 C1 C2 C3 178.0(2)
C1 C2 C3 C4 -0.2(4)
C2 C3 C4 C5 0.5(4)
C2 C3 C4 S1 -179.2(2)
C3 C4 C5 C6 -0.4(4)
S1 C4 C5 C6 179.3(2)
C2 C1 C6 C5 0.4(4)
N1 C1 C6 C5 -177.8(2)
C4 C5 C6 C1 -0.1(4)
C12 C7 C8 C9 1.1(4)
N2 C7 C8 C9 179.7(2)
C7 C8 C9 C10 -0.2(4)
C8 C9 C10 C11 -0.9(4)
C8 C9 C10 S2 176.5(2)
C9 C10 C11 C12 1.2(4)
S2 C10 C11 C12 -176.3(2)
C8 C7 C12 C11 -0.9(4)
N2 C7 C12 C11 -179.5(2)
C10 C11 C12 C7 -0.3(4)
N7 C13 C14 C15 177.5(2)
N6 C13 C14 C15 -4.2(3)
C13 C14 C15 N3 -178.2(2)
C13 C14 C15 N4 0.8(3)
C2 C1 N1 O2 169.7(2)
C6 C1 N1 O2 -12.0(3)
C2 C1 N1 O1 -10.5(3)
C6 C1 N1 O1 167.9(2)
C8 C7 N2 O7 176.5(3)
C12 C7 N2 O7 -4.9(4)
C8 C7 N2 O6 -5.0(4)
C12 C7 N2 O6 173.6(3)
N5 C16 N4 C15 179.2(2)
N6 C16 N4 C15 0.7(3)
N3 C15 N4 C16 -179.82(19)
C14 C15 N4 C16 1.1(3)
N5 C16 N6 C13 177.1(2)
N4 C16 N6 C13 -4.4(3)
N7 C13 N6 C16 -175.42(19)
C14 C13 N6 C16 6.1(3)
C5 C4 S1 O4 98.0(3)
C3 C4 S1 O4 -82.3(2)
C5 C4 S1 O5 -23.8(2)
C3 C4 S1 O5 155.9(2)
C5 C4 S1 O3 -144.1(2)
C3 C4 S1 O3 35.6(2)
C9 C10 S2 O8 29.8(2)
C11 C10 S2 O8 -152.65(19)
C9 C10 S2 O10 151.2(2)
C11 C10 S2 O10 -31.3(2)
C9 C10 S2 O9 -89.7(2)
C11 C10 S2 O9 87.8(2)
